data_2206165
loop_
_publ_author_name
'Yong-Hong Wen'
'Shu-Sheng Zhang'
'Mao-Jie Li'
'Xue-Mei Li'

_publ_section_title
;
 <i>N</i>'-(2-Fluorobenzylidene)-2-(quinolin-8-yloxy)acetohydrazide
 methanol solvate
;
_journal_issue 7
_journal_name_full 'Acta Crystallographica Section E'
_journal_page_first o2045
_journal_page_last o2046
_journal_paper_doi 10.1107/S1600536805017575
_journal_volume 61
_journal_year 2005
_chemical_formula_iupac 'C18 H14 F N3 O2, C H4 O'
_chemical_formula_moiety 'C18 H14 F N3 O2, C H4 O'
_chemical_formula_sum 'C19 H18 F N3 O3'
_chemical_formula_weight 355.36
_chemical_name_systematic
;
N'-(2-Fluorobenzylidene)-2-(quinolin-8-yloxy)acetohydrazide methanol solvate
;
_space_group_IT_number 2
_symmetry_cell_setting triclinic
_symmetry_space_group_name_Hall '-P 1'
_symmetry_space_group_name_H-M 'P -1'
_atom_sites_solution_hydrogens geom
_atom_sites_solution_primary direct
_atom_sites_solution_secondary difmap
_audit_creation_method SHELXL-97
_cell_angle_alpha 66.450(4)
_cell_angle_beta 71.709(4)
_cell_angle_gamma 74.490(4)
_cell_formula_units_Z 2
_cell_length_a 9.071(2)
_cell_length_b 9.546(2)
_cell_length_c 11.506(3)
_cell_measurement_reflns_used 2286
_cell_measurement_temperature 293(2)
_cell_measurement_theta_max 26.0
_cell_measurement_theta_min 2.4
_cell_volume 855.6(3)
_computing_cell_refinement 'SAINT (Siemens, 1996)'
_computing_data_collection 'SMART (Siemens, 1996)'
_computing_data_reduction SAINT
_computing_molecular_graphics SHELXTL
_computing_publication_material
;
SHELXTL, PARST (Nardelli, 1995) and PLATON (Spek, 2003)
;
_computing_structure_refinement SHELXTL
_computing_structure_solution 'SHELXTL (Sheldrick, 1997)'
_diffrn_ambient_temperature 293(2)
_diffrn_detector_area_resol_mean 8.33
_diffrn_measured_fraction_theta_full 0.968
_diffrn_measured_fraction_theta_max 0.968
_diffrn_measurement_device_type
;
Simens SMART 1000 CCD area-detector diffractometer
;
_diffrn_measurement_method '\w scans'
_diffrn_radiation_monochromator graphite
_diffrn_radiation_source 'fine-focus sealed tube'
_diffrn_radiation_type MoK\a
_diffrn_radiation_wavelength 0.71073
_diffrn_reflns_av_R_equivalents 0.0095
_diffrn_reflns_av_sigmaI/netI 0.0171
_diffrn_reflns_limit_h_max 11
_diffrn_reflns_limit_h_min -11
_diffrn_reflns_limit_k_max 11
_diffrn_reflns_limit_k_min -6
_diffrn_reflns_limit_l_max 14
_diffrn_reflns_limit_l_min -14
_diffrn_reflns_number 4778
_diffrn_reflns_theta_full 26.06
_diffrn_reflns_theta_max 26.06
_diffrn_reflns_theta_min 1.99
_diffrn_standards_number 0
_exptl_absorpt_coefficient_mu 0.102
_exptl_absorpt_correction_T_max 0.9868
_exptl_absorpt_correction_T_min 0.9583
_exptl_absorpt_correction_type empirical
_exptl_absorpt_process_details '(SADABS; Sheldrick, 1996)'
_exptl_crystal_colour colourless
_exptl_crystal_density_diffrn 1.379
_exptl_crystal_density_method 'not measured'
_exptl_crystal_description column
_exptl_crystal_F_000 372
_exptl_crystal_size_max 0.42
_exptl_crystal_size_mid 0.27
_exptl_crystal_size_min 0.13
_refine_diff_density_max 0.139
_refine_diff_density_min -0.224
_refine_ls_extinction_method none
_refine_ls_goodness_of_fit_ref 1.058
_refine_ls_hydrogen_treatment mixed
_refine_ls_matrix_type full
_refine_ls_number_parameters 239
_refine_ls_number_reflns 3286
_refine_ls_number_restraints 0
_refine_ls_restrained_S_all 1.058
_refine_ls_R_factor_all 0.0503
_refine_ls_R_factor_gt 0.0424
_refine_ls_shift/su_max 0.000
_refine_ls_shift/su_mean 0.000
_refine_ls_structure_factor_coef Fsqd
_refine_ls_weighting_details 'w=1/[\s^2^(Fo^2^)+(0.0668P)^2^+0.0967P] where P=(Fo^2^+2Fc^2^)/3'
_refine_ls_weighting_scheme calc
_refine_ls_wR_factor_gt 0.1135
_refine_ls_wR_factor_ref 0.1223
_reflns_number_gt 2742
_reflns_number_total 3286
_reflns_threshold_expression I>2\s(I)
_cod_data_source_file cv6520.cif
_cod_data_source_block I
_cod_depositor_comments
;
The following automatic conversions were performed:
'_symmetry_cell_setting' value 'Triclinic' changed to 'triclinic'
according to '/home/saulius/struct/CIF-dictionaries/cif_core.dic'
dictionary named 'cif_core.dic' version 2.4.1 from 2010-06-29.

Automatic conversion script
Id: cif_fix_enum 1527 2010-12-29 10:47:43Z saulius 

The following automatic conversions were performed:

'_symmetry_cell_setting' value 'Triclinic' changed to 'triclinic'
according to /home/saulius/struct/CIF-dictionaries/cif_core.dic
dictionary named 'cif_core.dic' version 2.4.1 from 2010-06-29.

Automatic conversion script
Id: cif_fix_values 1715 2011-07-08 13:25:40Z adriana 
;
_cod_original_sg_symbol_H-M P-1
_cod_database_code 2206165
_cod_database_fobs_code 2206165

loop_
_symmetry_equiv_pos_as_xyz
'x, y, z'
'-x, -y, -z'

loop_
_atom_site_label
_atom_site_fract_x
_atom_site_fract_y
_atom_site_fract_z
_atom_site_U_iso_or_equiv
_atom_site_adp_type
_atom_site_calc_flag
_atom_site_refinement_flags
_atom_site_occupancy
_atom_site_type_symbol
F1 1.21042(12) 0.08886(13) 0.02305(10) 0.0791(3) Uani d . 1 F
O1 0.60350(12) 0.63734(11) 0.17998(9) 0.0506(3) Uani d . 1 O
O2 0.59329(14) 0.64240(14) -0.12791(10) 0.0694(4) Uani d . 1 O
O3 0.84938(16) 0.35503(16) 0.25006(12) 0.0744(4) Uani d . 1 O
N1 0.70916(14) 0.54629(13) 0.39689(11) 0.0490(3) Uani d . 1 N
N2 0.75758(15) 0.49413(15) 0.00518(11) 0.0537(3) Uani d . 1 N
H2A 0.7879 0.4778 0.0739 0.064 Uiso calc R 1 H
N3 0.83401(15) 0.40809(15) -0.07516(11) 0.0532(3) Uani d . 1 N
C1 0.7606(2) 0.50402(19) 0.50308(14) 0.0585(4) Uani d . 1 C
H1B 0.8417 0.4201 0.5169 0.070 Uiso calc R 1 H
C2 0.7016(2) 0.5768(2) 0.59646(14) 0.0623(4) Uani d . 1 C
H2B 0.7420 0.5414 0.6700 0.075 Uiso calc R 1 H
C3 0.5850(2) 0.69911(19) 0.57734(14) 0.0602(4) Uani d . 1 C
H3B 0.5437 0.7490 0.6383 0.072 Uiso calc R 1 H
C4 0.52507(18) 0.75187(18) 0.46519(13) 0.0520(4) Uani d . 1 C
C5 0.4050(2) 0.8801(2) 0.43810(16) 0.0687(5) Uani d . 1 C
H5A 0.3631 0.9360 0.4946 0.082 Uiso calc R 1 H
C6 0.3504(2) 0.9225(2) 0.33018(17) 0.0718(5) Uani d . 1 C
H6A 0.2704 1.0071 0.3137 0.086 Uiso calc R 1 H
C7 0.41208(19) 0.84104(19) 0.24233(15) 0.0593(4) Uani d . 1 C
H7A 0.3711 0.8706 0.1698 0.071 Uiso calc R 1 H
C8 0.53161(16) 0.71910(16) 0.26316(13) 0.0460(3) Uani d . 1 C
C9 0.59144(16) 0.66997(15) 0.37664(12) 0.0433(3) Uani d . 1 C
C10 0.54166(18) 0.68538(18) 0.06803(13) 0.0524(4) Uani d . 1 C
H10A 0.5395 0.7961 0.0240 0.063 Uiso calc R 1 H
H10B 0.4341 0.6662 0.0961 0.063 Uiso calc R 1 H
C11 0.63449(18) 0.60420(18) -0.02705(13) 0.0514(4) Uani d . 1 C
C12 0.95456(18) 0.31158(18) -0.04420(14) 0.0530(4) Uani d . 1 C
H12A 0.9892 0.3066 0.0256 0.064 Uiso calc R 1 H
C13 1.03887(17) 0.20838(17) -0.11799(14) 0.0508(3) Uani d . 1 C
C14 0.9953(2) 0.2122(2) -0.22534(15) 0.0610(4) Uani d . 1 C
H14A 0.9126 0.2866 -0.2548 0.073 Uiso calc R 1 H
C15 1.0721(2) 0.1081(2) -0.28819(17) 0.0719(5) Uani d . 1 C
H15A 1.0417 0.1132 -0.3600 0.086 Uiso calc R 1 H
C16 1.1935(2) -0.0035(2) -0.24552(18) 0.0717(5) Uani d . 1 C
H16A 1.2433 -0.0753 -0.2872 0.086 Uiso calc R 1 H
C17 1.2420(2) -0.0098(2) -0.14164(18) 0.0687(5) Uani d . 1 C
H17A 1.3256 -0.0837 -0.1133 0.082 Uiso calc R 1 H
C18 1.16362(18) 0.09609(19) -0.08069(14) 0.0569(4) Uani d . 1 C
C19 0.9840(2) 0.2742(2) 0.29629(18) 0.0740(5) Uani d . 1 C
H19B 0.9542 0.2180 0.3881 0.111 Uiso calc R 1 H
H19C 1.0502 0.3460 0.2814 0.111 Uiso calc R 1 H
H19A 1.0402 0.2030 0.2512 0.111 Uiso calc R 1 H
H1O3 0.801(2) 0.427(3) 0.288(2) 0.087(6) Uiso d . 1 H

loop_
_atom_site_aniso_label
_atom_site_aniso_U_11
_atom_site_aniso_U_22
_atom_site_aniso_U_33
_atom_site_aniso_U_12
_atom_site_aniso_U_13
_atom_site_aniso_U_23
F1 0.0800(7) 0.0894(7) 0.0679(6) -0.0054(6) -0.0380(5) -0.0168(5)
O1 0.0624(6) 0.0564(6) 0.0412(5) -0.0002(5) -0.0234(4) -0.0227(4)
O2 0.0868(8) 0.0848(8) 0.0465(6) 0.0036(6) -0.0339(6) -0.0297(6)
O3 0.0872(9) 0.0806(8) 0.0659(7) 0.0224(7) -0.0409(6) -0.0414(7)
N1 0.0623(7) 0.0494(7) 0.0401(6) -0.0070(6) -0.0202(5) -0.0153(5)
N2 0.0651(8) 0.0638(8) 0.0418(6) -0.0057(6) -0.0214(5) -0.0243(6)
N3 0.0614(7) 0.0604(7) 0.0432(6) -0.0085(6) -0.0152(5) -0.0220(5)
C1 0.0756(10) 0.0575(9) 0.0465(8) -0.0034(8) -0.0288(7) -0.0157(7)
C2 0.0861(11) 0.0679(10) 0.0414(8) -0.0135(9) -0.0285(7) -0.0166(7)
C3 0.0806(11) 0.0674(10) 0.0404(7) -0.0141(8) -0.0143(7) -0.0253(7)
C4 0.0613(9) 0.0573(8) 0.0414(7) -0.0110(7) -0.0102(6) -0.0216(6)
C5 0.0757(11) 0.0774(11) 0.0573(9) 0.0065(9) -0.0151(8) -0.0400(9)
C6 0.0685(10) 0.0768(11) 0.0689(11) 0.0180(9) -0.0249(8) -0.0363(9)
C7 0.0620(9) 0.0691(10) 0.0512(8) 0.0035(8) -0.0240(7) -0.0261(7)
C8 0.0516(8) 0.0513(8) 0.0404(7) -0.0091(6) -0.0136(6) -0.0185(6)
C9 0.0509(7) 0.0461(7) 0.0360(6) -0.0122(6) -0.0112(5) -0.0138(5)
C10 0.0610(9) 0.0606(9) 0.0446(7) -0.0042(7) -0.0258(6) -0.0207(7)
C11 0.0611(9) 0.0593(8) 0.0413(7) -0.0121(7) -0.0192(6) -0.0180(6)
C12 0.0598(9) 0.0589(9) 0.0435(7) -0.0134(7) -0.0162(6) -0.0154(6)
C13 0.0531(8) 0.0529(8) 0.0437(7) -0.0156(7) -0.0087(6) -0.0114(6)
C14 0.0669(9) 0.0656(10) 0.0529(8) -0.0041(8) -0.0197(7) -0.0229(7)
C15 0.0858(12) 0.0783(12) 0.0576(9) -0.0108(10) -0.0163(9) -0.0315(9)
C16 0.0730(11) 0.0694(11) 0.0662(11) -0.0104(9) -0.0003(9) -0.0298(9)
C17 0.0567(9) 0.0602(10) 0.0705(11) -0.0057(8) -0.0074(8) -0.0118(8)
C18 0.0557(8) 0.0616(9) 0.0478(8) -0.0172(7) -0.0135(6) -0.0073(7)
C19 0.0755(11) 0.0796(12) 0.0669(10) 0.0048(9) -0.0311(9) -0.0254(9)

loop_
_atom_type_symbol
_atom_type_description
_atom_type_scat_dispersion_real
_atom_type_scat_dispersion_imag
_atom_type_scat_source
C C 0.0033 0.0016 'International Tables Vol C Tables 4.2.6.8 and 6.1.1.4'
H H 0.0000 0.0000 'International Tables Vol C Tables 4.2.6.8 and 6.1.1.4'
N N 0.0061 0.0033 'International Tables Vol C Tables 4.2.6.8 and 6.1.1.4'
O O 0.0106 0.0060 'International Tables Vol C Tables 4.2.6.8 and 6.1.1.4'
F F 0.0171 0.0103 'International Tables Vol C Tables 4.2.6.8 and 6.1.1.4'

loop_
_geom_angle_atom_site_label_1
_geom_angle_atom_site_label_2
_geom_angle_atom_site_label_3
_geom_angle
_geom_angle_publ_flag
C8 O1 C10 115.37(11) yes
C19 O3 H1O3 109.6(13) ?
C1 N1 C9 117.45(12) ?
C11 N2 N3 118.17(11) yes
C11 N2 H2A 120.9 ?
N3 N2 H2A 120.9 ?
C12 N3 N2 115.58(12) yes
N1 C1 C2 124.49(15) ?
N1 C1 H1B 117.8 ?
C2 C1 H1B 117.8 ?
C3 C2 C1 118.47(14) ?
C3 C2 H2B 120.8 ?
C1 C2 H2B 120.8 ?
C2 C3 C4 120.19(14) ?
C2 C3 H3B 119.9 ?
C4 C3 H3B 119.9 ?
C5 C4 C3 123.21(14) ?
C5 C4 C9 119.51(13) ?
C3 C4 C9 117.28(14) ?
C6 C5 C4 120.24(14) ?
C6 C5 H5A 119.9 ?
C4 C5 H5A 119.9 ?
C5 C6 C7 121.26(15) ?
C5 C6 H6A 119.4 ?
C7 C6 H6A 119.4 ?
C8 C7 C6 120.22(14) ?
C8 C7 H7A 119.9 ?
C6 C7 H7A 119.9 ?
C7 C8 O1 124.22(12) ?
C7 C8 C9 120.12(13) ?
O1 C8 C9 115.66(12) ?
N1 C9 C4 122.12(12) ?
N1 C9 C8 119.27(12) ?
C4 C9 C8 118.61(13) ?
O1 C10 C11 113.46(12) yes
O1 C10 H10A 108.9 ?
C11 C10 H10A 108.9 ?
O1 C10 H10B 108.9 ?
C11 C10 H10B 108.9 ?
H10A C10 H10B 107.7 ?
O2 C11 N2 124.45(14) ?
O2 C11 C10 117.83(13) ?
N2 C11 C10 117.72(11) ?
N3 C12 C13 120.11(13) ?
N3 C12 H12A 119.9 ?
C13 C12 H12A 119.9 ?
C18 C13 C14 116.17(14) ?
C18 C13 C12 120.94(14) ?
C14 C13 C12 122.83(14) ?
C15 C14 C13 121.25(16) ?
C15 C14 H14A 119.4 ?
C13 C14 H14A 119.4 ?
C14 C15 C16 120.30(17) ?
C14 C15 H15A 119.9 ?
C16 C15 H15A 119.9 ?
C15 C16 C17 120.39(17) ?
C15 C16 H16A 119.8 ?
C17 C16 H16A 119.8 ?
C16 C17 C18 118.17(16) ?
C16 C17 H17A 120.9 ?
C18 C17 H17A 120.9 ?
F1 C18 C17 118.22(15) ?
F1 C18 C13 118.08(15) ?
C17 C18 C13 123.69(16) ?
O3 C19 H19B 109.5 ?
O3 C19 H19C 109.5 ?
H19B C19 H19C 109.5 ?
O3 C19 H19A 109.5 ?
H19B C19 H19A 109.5 ?
H19C C19 H19A 109.5 ?

loop_
_geom_bond_atom_site_label_1
_geom_bond_atom_site_label_2
_geom_bond_distance
_geom_bond_publ_flag
F1 C18 1.3588(18) yes
O1 C8 1.3723(16) yes
O1 C10 1.4241(16) yes
O2 C11 1.2167(16) yes
O3 C19 1.394(2) ?
O3 H1O3 0.90(2) ?
N1 C1 1.3180(18) ?
N1 C9 1.3604(18) ?
N2 C11 1.3451(19) yes
N2 N3 1.3819(17) yes
N2 H2A 0.8600 ?
N3 C12 1.271(2) yes
C1 C2 1.400(2) ?
C1 H1B 0.9300 ?
C2 C3 1.346(2) ?
C2 H2B 0.9300 ?
C3 C4 1.410(2) ?
C3 H3B 0.9300 ?
C4 C5 1.406(2) ?
C4 C9 1.4182(19) ?
C5 C6 1.353(2) ?
C5 H5A 0.9300 ?
C6 C7 1.407(2) ?
C6 H6A 0.9300 ?
C7 C8 1.361(2) ?
C7 H7A 0.9300 ?
C8 C9 1.4279(18) ?
C10 C11 1.502(2) ?
C10 H10A 0.9700 ?
C10 H10B 0.9700 ?
C12 C13 1.461(2) ?
C12 H12A 0.9300 ?
C13 C18 1.379(2) ?
C13 C14 1.395(2) ?
C14 C15 1.372(2) ?
C14 H14A 0.9300 ?
C15 C16 1.373(3) ?
C15 H15A 0.9300 ?
C16 C17 1.373(3) ?
C16 H16A 0.9300 ?
C17 C18 1.374(3) ?
C17 H17A 0.9300 ?
C19 H19B 0.9600 ?
C19 H19C 0.9600 ?
C19 H19A 0.9600 ?

loop_
_geom_hbond_atom_site_label_D
_geom_hbond_atom_site_label_H
_geom_hbond_atom_site_label_A
_geom_hbond_site_symmetry_A
_geom_hbond_distance_DH
_geom_hbond_distance_HA
_geom_hbond_distance_DA
_geom_hbond_angle_DHA
_geom_hbond_publ_flag
N2 H2A O1 1_555 0.86 2.33 2.698(2) 106 yes
N2 H2A O3 1_555 0.86 2.06 2.879(2) 158 yes
O3 H1O3 O1 1_555 0.90(3) 2.50(3) 3.011(2) 116(2) yes
O3 H1O3 N1 1_555 0.90(3) 1.88(3) 2.771(2) 169(2) yes

loop_
_geom_torsion_atom_site_label_1
_geom_torsion_atom_site_label_2
_geom_torsion_atom_site_label_3
_geom_torsion_atom_site_label_4
_geom_torsion
C11 N2 N3 C12 176.32(13)
C9 N1 C1 C2 0.6(2)
N1 C1 C2 C3 -0.5(3)
C1 C2 C3 C4 -0.2(3)
C2 C3 C4 C5 -179.07(17)
C2 C3 C4 C9 0.7(2)
C3 C4 C5 C6 -178.46(17)
C9 C4 C5 C6 1.8(3)
C4 C5 C6 C7 -0.4(3)
C5 C6 C7 C8 -1.5(3)
C6 C7 C8 O1 -177.06(15)
C6 C7 C8 C9 2.1(2)
C10 O1 C8 C7 -1.7(2)
C10 O1 C8 C9 179.07(12)
C1 N1 C9 C4 0.0(2)
C1 N1 C9 C8 -179.65(13)
C5 C4 C9 N1 179.16(14)
C3 C4 C9 N1 -0.6(2)
C5 C4 C9 C8 -1.2(2)
C3 C4 C9 C8 179.04(13)
C7 C8 C9 N1 178.92(14)
O1 C8 C9 N1 -1.85(19)
C7 C8 C9 C4 -0.7(2)
O1 C8 C9 C4 178.48(12)
C8 O1 C10 C11 173.90(12)
N3 N2 C11 O2 -6.4(2)
N3 N2 C11 C10 173.63(12)
O1 C10 C11 O2 -177.32(13)
O1 C10 C11 N2 2.7(2)
N2 N3 C12 C13 176.46(12)
N3 C12 C13 C18 -175.72(14)
N3 C12 C13 C14 1.4(2)
C18 C13 C14 C15 0.7(2)
C12 C13 C14 C15 -176.55(15)
C13 C14 C15 C16 0.6(3)
C14 C15 C16 C17 -1.6(3)
C15 C16 C17 C18 1.3(3)
C16 C17 C18 F1 179.29(14)
C16 C17 C18 C13 0.0(3)
C14 C13 C18 F1 179.69(13)
C12 C13 C18 F1 -3.0(2)
C14 C13 C18 C17 -1.0(2)
C12 C13 C18 C17 176.31(14)

loop_
_cod_related_entry_id
_cod_related_entry_database
_cod_related_entry_code
1 ChemSpider 30654823
